data_1572158
loop_
_publ_author_name
'Franc\'es-Poveda, Enrique'
'Mart\'inez de Sarasa Buchaca, Marc'
'Moya-L\'opez, Carmen'
'Vitorica-Yrezabal, I\~nigo J.'
'L\'opez-Solera, Isabel'
'Castro-Osma, Jos\'e A.'
'la Cruz-Mart\'inez, Felipe de'
'Lara-S\'anchez, Agust\'in'

_publ_section_title
;
 Calcium-catalysed ring-opening copolymerisation of epoxides and cyclic
 anhydrides
;
_journal_issue 32
_journal_name_full 'Polymer Chemistry'
_journal_page_first 3238
_journal_page_last 3245
_journal_paper_doi 10.1039/D4PY00379A
_journal_volume 15
_journal_year 2024
_chemical_formula_moiety 'C36 H46 Ca2 I2 N8 O4, 2(C H2 Cl2)'
_chemical_formula_sum 'C38 H50 Ca2 Cl4 I2 N8 O4'
_chemical_formula_weight 1158.62
_space_group_crystal_system triclinic
_space_group_IT_number 2
_space_group_name_Hall '-P 1'
_space_group_name_H-M_alt 'P -1'
_atom_sites_solution_hydrogens mixed
_audit_creation_date 2024-02-24
_audit_creation_method
;
Olex2 1.5
(compiled 2023.03.06 svn.rbb2c1857 for OlexSys, GUI svn.r6748)
;
_audit_update_record
;
2024-03-18 deposited with the CCDC.	2024-07-08 downloaded from the CCDC.
;
_cell_angle_alpha 106.384(11)
_cell_angle_beta 100.446(11)
_cell_angle_gamma 93.892(10)
_cell_formula_units_Z 1
_cell_length_a 9.505(3)
_cell_length_b 10.990(3)
_cell_length_c 12.918(5)
_cell_measurement_reflns_used 6171
_cell_measurement_temperature 296.15
_cell_measurement_theta_max 25.864
_cell_measurement_theta_min 2.196
_cell_volume 1263.0(7)
_computing_cell_refinement 'SAINT V8.40B (?, 2016)'
_computing_data_reduction 'SAINT V8.40B (?, 2016)'
_computing_molecular_graphics 'Olex2 1.5 (Dolomanov et al., 2009)'
_computing_publication_material 'Olex2 1.5 (Dolomanov et al., 2009)'
_computing_structure_refinement 'SHELXL 2014/3 (Sheldrick, 2015)'
_computing_structure_solution 'SHELXT 2018/2 (Sheldrick, 2018)'
_diffrn_ambient_temperature 296.15
_diffrn_measured_fraction_theta_full 0.997
_diffrn_measured_fraction_theta_max 0.994
_diffrn_measurement_device_type 'Bruker APEX-II CCD'
_diffrn_measurement_method '\f and \w scans'
_diffrn_radiation_type MoK\a
_diffrn_radiation_wavelength 0.71073
_diffrn_reflns_av_R_equivalents 0.0762
_diffrn_reflns_av_unetI/netI 0.0415
_diffrn_reflns_Laue_measured_fraction_full 0.997
_diffrn_reflns_Laue_measured_fraction_max 0.994
_diffrn_reflns_limit_h_max 11
_diffrn_reflns_limit_h_min -11
_diffrn_reflns_limit_k_max 13
_diffrn_reflns_limit_k_min -13
_diffrn_reflns_limit_l_max 16
_diffrn_reflns_limit_l_min -16
_diffrn_reflns_number 29978
_diffrn_reflns_point_group_measured_fraction_full 0.997
_diffrn_reflns_point_group_measured_fraction_max 0.994
_diffrn_reflns_theta_full 25.242
_diffrn_reflns_theta_max 26.465
_diffrn_reflns_theta_min 2.157
_exptl_absorpt_coefficient_mu 1.703
_exptl_absorpt_correction_T_max 0.7454
_exptl_absorpt_correction_T_min 0.6511
_exptl_absorpt_correction_type multi-scan
_exptl_absorpt_process_details
;
SADABS-2016/2 (Bruker,2016/2) was used for absorption correction.
wR2(int) was 0.0979 before and 0.0603 after correction.
The Ratio of minimum to maximum transmission is 0.8735.
The \l/2 correction factor is Not present.
;
_exptl_crystal_colour 'clear colourless'
_exptl_crystal_colour_lustre clear
_exptl_crystal_colour_primary colourless
_exptl_crystal_density_diffrn 1.523
_exptl_crystal_description block
_exptl_crystal_F_000 580
_exptl_crystal_size_max 0.18
_exptl_crystal_size_mid 0.12
_exptl_crystal_size_min 0.1
_refine_diff_density_max 0.852
_refine_diff_density_min -1.149
_refine_diff_density_rms 0.083
_refine_ls_extinction_method none
_refine_ls_goodness_of_fit_ref 1.031
_refine_ls_hydrogen_treatment mixed
_refine_ls_matrix_type full
_refine_ls_number_parameters 270
_refine_ls_number_reflns 5188
_refine_ls_number_restraints 0
_refine_ls_restrained_S_all 1.031
_refine_ls_R_factor_all 0.0589
_refine_ls_R_factor_gt 0.0444
_refine_ls_shift/su_max 0.001
_refine_ls_shift/su_mean 0.000
_refine_ls_structure_factor_coef Fsqd
_refine_ls_weighting_details 'w=1/[\s^2^(Fo^2^)+(0.0738P)^2^+0.9607P] where P=(Fo^2^+2Fc^2^)/3'
_refine_ls_weighting_scheme calc
_refine_ls_wR_factor_gt 0.1230
_refine_ls_wR_factor_ref 0.1348
_reflns_Friedel_coverage 0.000
_reflns_number_gt 4033
_reflns_number_total 5188
_reflns_threshold_expression 'I > 2\s(I)'
_cod_data_source_file d4py00379a2.cif
_cod_data_source_block mo_phocai_0m_a
_cod_depositor_comments 'Adding full bibliography for 1572157--1572158.cif.'
_cod_database_code 1572158
_shelxl_version_number 2014-3
_shelx_space_group_comment
;
The symmetry employed for this shelxl refinement is uniquely defined
by the following loop, which should always be used as a source of
symmetry information in preference to the above space-group names.
They are only intended as comments.
;
_shelx_estimated_absorpt_t_max 0.848
_shelx_estimated_absorpt_t_min 0.749
_olex2_refinement_description
;
1.a Rotating group:
 O2(H2A,H2B)
1.b Ternary CH refined with riding coordinates:
 C12(H12), C11(H11)
1.c Secondary CH2 refined with riding coordinates:
 C3(H3A,H3B)
1.d Aromatic/amide H refined with riding coordinates:
 C18(H18), C2(H2), C14(H14), C17(H17), C16(H16), C15(H15)
1.e Idealised Me refined as rotating group:
 C9(H9A,H9B,H9C), C10(H10A,H10B,H10C), C5(H5A,H5B,H5C), C4(H4A,H4B,H4C)
;
_olex2_submission_special_instructions 'No special instructions were received'

loop_
_space_group_symop_operation_xyz
'x, y, z'
'-x, -y, -z'

loop_
_atom_site_label
_atom_site_type_symbol
_atom_site_fract_x
_atom_site_fract_y
_atom_site_fract_z
_atom_site_U_iso_or_equiv
_atom_site_adp_type
_atom_site_occupancy
_atom_site_site_symmetry_order
_atom_site_calc_flag
_atom_site_refinement_flags_posn
_atom_site_refinement_flags_adp
_atom_site_refinement_flags_occupancy
_atom_site_disorder_assembly
_atom_site_disorder_group
I1 I 0.07274(3) 0.31713(3) 0.53979(3) 0.06805(15) Uani 1 1 d . . . . .
Ca1 Ca 0.34943(8) 0.38616(7) 0.45995(6) 0.04201(19) Uani 1 1 d . . . . .
O1 O 0.5538(3) 0.4289(2) 0.4057(2) 0.0424(6) Uani 1 1 d . . . . .
N2 N 0.4727(4) 0.1436(3) 0.2868(3) 0.0450(7) Uani 1 1 d . . . . .
O2 O 0.1983(4) 0.4945(4) 0.3553(3) 0.0754(9) Uani 1 1 d . . . . .
H2A H 0.1167 0.5330 0.3724 0.113 Uiso 1 1 d R U . . .
H2B H 0.2071 0.5078 0.2878 0.113 Uiso 1 1 d R U . . .
N3 N 0.5241(4) 0.2632(3) 0.5394(3) 0.0500(8) Uani 1 1 d . . . . .
N1 N 0.3441(4) 0.1835(3) 0.3055(3) 0.0506(8) Uani 1 1 d . . . . .
N4 N 0.6054(3) 0.1925(3) 0.4731(3) 0.0459(7) Uani 1 1 d . . . . .
Cl2 Cl 1.0744(4) 0.6468(7) 0.1541(3) 0.272(3) Uani 1 1 d . . . . .
C12 C 0.6471(4) 0.3451(3) 0.3649(3) 0.0407(8) Uani 1 1 d . . . . .
H12 H 0.7426 0.3757 0.4130 0.049 Uiso 1 1 calc R U . . .
Cl1 Cl 0.8430(5) 0.7533(6) 0.0616(5) 0.256(2) Uani 1 1 d . . . . .
C11 C 0.6066(4) 0.2053(3) 0.3640(3) 0.0439(8) Uani 1 1 d . . . . .
H11 H 0.6829 0.1573 0.3375 0.053 Uiso 1 1 calc R U . . .
C13 C 0.6613(4) 0.3420(3) 0.2478(3) 0.0451(8) Uani 1 1 d . . . . .
C19 C 0.4560(5) 0.0493(4) 0.1887(4) 0.0541(10) Uani 1 1 d . . . . .
C18 C 0.5446(5) 0.3571(5) 0.1734(4) 0.0599(11) Uani 1 1 d . . . . .
H18 H 0.4567 0.3701 0.1939 0.072 Uiso 1 1 calc R U . . .
C8 C 0.6764(4) 0.1138(4) 0.5211(4) 0.0537(10) Uani 1 1 d . . . . .
C6 C 0.5481(5) 0.2281(4) 0.6309(4) 0.0572(10) Uani 1 1 d . . . . .
C2 C 0.3117(6) 0.0266(5) 0.1445(4) 0.0672(12) Uani 1 1 d . . . . .
H2 H 0.2661 -0.0342 0.0787 0.081 Uiso 1 1 calc R U . . .
C1 C 0.2455(5) 0.1117(5) 0.2166(4) 0.0610(11) Uani 1 1 d . . . . .
C9 C 0.7695(6) 0.0220(5) 0.4662(5) 0.0767(15) Uani 1 1 d . . . . .
H9A H 0.7118 -0.0387 0.4009 0.115 Uiso 1 1 calc R U . . .
H9B H 0.8117 -0.0223 0.5160 0.115 Uiso 1 1 calc R U . . .
H9C H 0.8445 0.0681 0.4464 0.115 Uiso 1 1 calc R U . . .
C7 C 0.6413(6) 0.1359(5) 0.6226(4) 0.0646(12) Uani 1 1 d . . . . .
H7 H 0.679(6) 0.106(5) 0.675(4) 0.078 Uiso 1 1 d . U . . .
C14 C 0.7908(5) 0.3266(5) 0.2163(4) 0.0622(11) Uani 1 1 d . . . . .
H14 H 0.8709 0.3193 0.2665 0.075 Uiso 1 1 calc R U . . .
C10 C 0.4790(7) 0.2891(6) 0.7243(4) 0.0770(15) Uani 1 1 d . . . . .
H10A H 0.5458 0.3569 0.7776 0.115 Uiso 1 1 calc R U . . .
H10B H 0.4522 0.2264 0.7584 0.115 Uiso 1 1 calc R U . . .
H10C H 0.3945 0.3231 0.6969 0.115 Uiso 1 1 calc R U . . .
C17 C 0.5605(7) 0.3527(6) 0.0669(4) 0.0800(15) Uani 1 1 d . . . . .
H17 H 0.4819 0.3621 0.0164 0.096 Uiso 1 1 calc R U . . .
C5 C 0.5794(6) -0.0076(5) 0.1456(4) 0.0701(13) Uani 1 1 d . . . . .
H5A H 0.6407 0.0572 0.1325 0.105 Uiso 1 1 calc R U . . .
H5B H 0.5436 -0.0748 0.0778 0.105 Uiso 1 1 calc R U . . .
H5C H 0.6336 -0.0418 0.1988 0.105 Uiso 1 1 calc R U . . .
C16 C 0.6877(8) 0.3351(6) 0.0362(5) 0.0873(18) Uani 1 1 d . . . . .
H16 H 0.6967 0.3320 -0.0350 0.105 Uiso 1 1 calc R U . . .
C15 C 0.8027(7) 0.3219(6) 0.1100(5) 0.0842(16) Uani 1 1 d . . . . .
H15 H 0.8904 0.3096 0.0889 0.101 Uiso 1 1 calc R U . . .
C4 C 0.0900(6) 0.1264(7) 0.2086(6) 0.101(2) Uani 1 1 d . . . . .
H4A H 0.0340 0.0599 0.1466 0.152 Uiso 1 1 calc R U . . .
H4B H 0.0737 0.2082 0.1991 0.152 Uiso 1 1 calc R U . . .
H4C H 0.0620 0.1205 0.2750 0.152 Uiso 1 1 calc R U . . .
C3 C 0.9118(13) 0.6815(16) 0.1560(11) 0.197(6) Uani 1 1 d . . . . .
H3A H 0.9106 0.7373 0.2289 0.236 Uiso 1 1 calc R U . . .
H3B H 0.8491 0.6034 0.1443 0.236 Uiso 1 1 calc R U . . .

loop_
_atom_site_aniso_label
_atom_site_aniso_U_11
_atom_site_aniso_U_22
_atom_site_aniso_U_33
_atom_site_aniso_U_23
_atom_site_aniso_U_13
_atom_site_aniso_U_12
I1 0.0518(2) 0.0593(2) 0.1036(3) 0.02961(18) 0.03353(17) 0.00993(13)
Ca1 0.0374(4) 0.0369(4) 0.0516(4) 0.0098(3) 0.0137(3) 0.0076(3)
O1 0.0406(13) 0.0372(13) 0.0520(14) 0.0114(11) 0.0176(11) 0.0107(10)
N2 0.0508(18) 0.0332(15) 0.0516(18) 0.0085(13) 0.0173(14) 0.0086(13)
O2 0.075(2) 0.089(3) 0.072(2) 0.0351(19) 0.0143(17) 0.0342(19)
N3 0.0568(19) 0.0481(18) 0.0511(18) 0.0198(15) 0.0165(15) 0.0133(15)
N1 0.0460(18) 0.0419(17) 0.0572(19) 0.0043(15) 0.0107(15) 0.0066(14)
N4 0.0456(17) 0.0421(17) 0.0553(18) 0.0206(14) 0.0122(14) 0.0115(13)
Cl2 0.127(2) 0.558(10) 0.208(3) 0.226(5) 0.052(2) 0.046(4)
C12 0.0409(18) 0.0372(18) 0.0457(19) 0.0111(15) 0.0146(15) 0.0072(14)
Cl1 0.174(3) 0.331(7) 0.352(6) 0.204(6) 0.089(4) 0.104(4)
C11 0.047(2) 0.0364(18) 0.053(2) 0.0137(16) 0.0198(17) 0.0155(15)
C13 0.052(2) 0.0353(18) 0.048(2) 0.0094(15) 0.0163(17) 0.0070(15)
C19 0.070(3) 0.0354(19) 0.055(2) 0.0067(17) 0.019(2) 0.0084(18)
C18 0.064(3) 0.063(3) 0.053(2) 0.017(2) 0.015(2) 0.007(2)
C8 0.047(2) 0.039(2) 0.077(3) 0.0267(19) 0.001(2) 0.0049(16)
C6 0.062(3) 0.058(3) 0.054(2) 0.025(2) 0.008(2) -0.003(2)
C2 0.080(3) 0.053(3) 0.055(2) 0.001(2) 0.008(2) 0.001(2)
C1 0.052(2) 0.057(3) 0.063(3) 0.004(2) 0.006(2) 0.0031(19)
C9 0.068(3) 0.051(3) 0.116(4) 0.034(3) 0.013(3) 0.025(2)
C7 0.067(3) 0.060(3) 0.072(3) 0.038(2) -0.002(2) 0.003(2)
C14 0.058(3) 0.074(3) 0.062(3) 0.022(2) 0.027(2) 0.011(2)
C10 0.098(4) 0.087(4) 0.054(3) 0.029(3) 0.024(3) 0.006(3)
C17 0.093(4) 0.088(4) 0.052(3) 0.023(3) 0.000(3) 0.003(3)
C5 0.086(3) 0.052(3) 0.069(3) 0.001(2) 0.031(3) 0.015(2)
C16 0.104(5) 0.105(5) 0.055(3) 0.022(3) 0.033(3) 0.000(4)
C15 0.083(4) 0.106(4) 0.078(3) 0.029(3) 0.048(3) 0.018(3)
C4 0.063(3) 0.105(5) 0.100(4) -0.011(4) -0.006(3) 0.009(3)
C3 0.139(9) 0.322(19) 0.202(12) 0.157(13) 0.075(8) 0.074(11)

loop_
_atom_type_symbol
_atom_type_description
_atom_type_scat_dispersion_real
_atom_type_scat_dispersion_imag
_atom_type_scat_source
C C 0.0033 0.0016 'International Tables Vol C Tables 4.2.6.8 and 6.1.1.4'
H H 0.0000 0.0000 'International Tables Vol C Tables 4.2.6.8 and 6.1.1.4'
Ca Ca 0.2262 0.3064 'International Tables Vol C Tables 4.2.6.8 and 6.1.1.4'
Cl Cl 0.1484 0.1585 'International Tables Vol C Tables 4.2.6.8 and 6.1.1.4'
I I -0.4742 1.8119 'International Tables Vol C Tables 4.2.6.8 and 6.1.1.4'
N N 0.0061 0.0033 'International Tables Vol C Tables 4.2.6.8 and 6.1.1.4'
O O 0.0106 0.0060 'International Tables Vol C Tables 4.2.6.8 and 6.1.1.4'

loop_
_geom_angle_atom_site_label_1
_geom_angle_atom_site_label_2
_geom_angle_atom_site_label_3
_geom_angle
_geom_angle_site_symmetry_1
_geom_angle_site_symmetry_3
_geom_angle_publ_flag
I1 Ca1 Ca1 140.31(4) . 2_666 ?
I1 Ca1 C12 82.83(7) . 2_666 ?
O1 Ca1 I1 177.26(7) . . ?
O1 Ca1 I1 100.79(7) 2_666 . ?
O1 Ca1 Ca1 39.59(6) 2_666 2_666 ?
O1 Ca1 Ca1 40.18(7) . 2_666 ?
O1 Ca1 O1 79.77(10) . 2_666 ?
O1 Ca1 O2 92.68(12) 2_666 . ?
O1 Ca1 O2 97.31(12) . . ?
O1 Ca1 N3 92.06(11) 2_666 . ?
O1 Ca1 N3 74.95(10) . . ?
O1 Ca1 N1 79.14(10) . . ?
O1 Ca1 N1 157.50(10) 2_666 . ?
O1 Ca1 C12 22.74(9) 2_666 2_666 ?
O1 Ca1 C12 98.34(9) . 2_666 ?
O2 Ca1 I1 85.35(10) . . ?
O2 Ca1 Ca1 96.49(10) . 2_666 ?
O2 Ca1 N3 170.05(12) . . ?
O2 Ca1 N1 97.67(13) . . ?
O2 Ca1 C12 77.39(12) . 2_666 ?
N3 Ca1 I1 102.33(8) . . ?
N3 Ca1 Ca1 81.69(9) . 2_666 ?
N3 Ca1 N1 74.96(12) . . ?
N3 Ca1 C12 109.58(11) . 2_666 ?
N1 Ca1 I1 99.92(8) . . ?
N1 Ca1 Ca1 118.93(9) . 2_666 ?
N1 Ca1 C12 174.20(11) . 2_666 ?
C12 Ca1 Ca1 59.29(7) 2_666 2_666 ?
Ca1 O1 Ca1 100.23(10) . 2_666 ?
C12 O1 Ca1 117.9(2) . 2_666 ?
C12 O1 Ca1 128.6(2) . . ?
N1 N2 C11 120.4(3) . . ?
N1 N2 C19 111.8(3) . . ?
C19 N2 C11 127.7(3) . . ?
Ca1 O2 H2A 127.7 . . ?
Ca1 O2 H2B 127.8 . . ?
H2A O2 H2B 104.5 . . ?
N4 N3 Ca1 118.6(2) . . ?
C6 N3 Ca1 135.4(3) . . ?
C6 N3 N4 104.9(3) . . ?
N2 N1 Ca1 118.0(2) . . ?
C1 N1 Ca1 135.6(3) . . ?
C1 N1 N2 104.7(3) . . ?
N3 N4 C11 120.8(3) . . ?
C8 N4 N3 111.8(3) . . ?
C8 N4 C11 127.3(3) . . ?
O1 C12 H12 107.3 . . ?
O1 C12 C11 114.2(3) . . ?
O1 C12 C13 112.7(3) . . ?
C11 C12 H12 107.3 . . ?
C13 C12 H12 107.3 . . ?
C13 C12 C11 107.8(3) . . ?
N2 C11 N4 110.8(3) . . ?
N2 C11 C12 113.1(3) . . ?
N2 C11 H11 106.2 . . ?
N4 C11 C12 113.6(3) . . ?
N4 C11 H11 106.2 . . ?
C12 C11 H11 106.2 . . ?
C18 C13 C12 120.4(4) . . ?
C14 C13 C12 120.4(4) . . ?
C14 C13 C18 119.1(4) . . ?
N2 C19 C5 123.1(4) . . ?
C2 C19 N2 106.0(4) . . ?
C2 C19 C5 130.9(4) . . ?
C13 C18 H18 120.4 . . ?
C13 C18 C17 119.2(5) . . ?
C17 C18 H18 120.4 . . ?
N4 C8 C9 123.6(4) . . ?
N4 C8 C7 105.8(4) . . ?
C7 C8 C9 130.7(4) . . ?
N3 C6 C7 110.5(4) . . ?
N3 C6 C10 119.9(4) . . ?
C7 C6 C10 129.6(4) . . ?
C19 C2 H2 126.5 . . ?
C19 C2 C1 107.1(4) . . ?
C1 C2 H2 126.5 . . ?
N1 C1 C2 110.4(4) . . ?
N1 C1 C4 120.3(4) . . ?
C2 C1 C4 129.2(4) . . ?
C8 C9 H9A 109.5 . . ?
C8 C9 H9B 109.5 . . ?
C8 C9 H9C 109.5 . . ?
H9A C9 H9B 109.5 . . ?
H9A C9 H9C 109.5 . . ?
H9B C9 H9C 109.5 . . ?
C8 C7 C6 107.0(4) . . ?
C8 C7 H7 127(4) . . ?
C6 C7 H7 126(4) . . ?
C13 C14 H14 119.9 . . ?
C13 C14 C15 120.2(5) . . ?
C15 C14 H14 119.9 . . ?
C6 C10 H10A 109.5 . . ?
C6 C10 H10B 109.5 . . ?
C6 C10 H10C 109.5 . . ?
H10A C10 H10B 109.5 . . ?
H10A C10 H10C 109.5 . . ?
H10B C10 H10C 109.5 . . ?
C18 C17 H17 119.4 . . ?
C16 C17 C18 121.1(5) . . ?
C16 C17 H17 119.4 . . ?
C19 C5 H5A 109.5 . . ?
C19 C5 H5B 109.5 . . ?
C19 C5 H5C 109.5 . . ?
H5A C5 H5B 109.5 . . ?
H5A C5 H5C 109.5 . . ?
H5B C5 H5C 109.5 . . ?
C17 C16 H16 120.2 . . ?
C17 C16 C15 119.5(5) . . ?
C15 C16 H16 120.2 . . ?
C14 C15 H15 119.6 . . ?
C16 C15 C14 120.8(5) . . ?
C16 C15 H15 119.6 . . ?
C1 C4 H4A 109.5 . . ?
C1 C4 H4B 109.5 . . ?
C1 C4 H4C 109.5 . . ?
H4A C4 H4B 109.5 . . ?
H4A C4 H4C 109.5 . . ?
H4B C4 H4C 109.5 . . ?
Cl2 C3 Cl1 115.2(7) . . ?
Cl2 C3 H3A 108.5 . . ?
Cl2 C3 H3B 108.5 . . ?
Cl1 C3 H3A 108.5 . . ?
Cl1 C3 H3B 108.5 . . ?
H3A C3 H3B 107.5 . . ?

loop_
_geom_bond_atom_site_label_1
_geom_bond_atom_site_label_2
_geom_bond_distance
_geom_bond_site_symmetry_2
_geom_bond_publ_flag
I1 Ca1 3.1161(11) . ?
Ca1 Ca1 3.4667(17) 2_666 ?
Ca1 O1 2.245(3) . ?
Ca1 O1 2.273(3) 2_666 ?
Ca1 O2 2.397(3) . ?
Ca1 N3 2.471(3) . ?
Ca1 N1 2.527(3) . ?
Ca1 C12 3.167(4) 2_666 ?
O1 Ca1 2.273(3) 2_666 ?
O1 C12 1.385(4) . ?
N2 N1 1.365(5) . ?
N2 C11 1.454(5) . ?
N2 C19 1.367(5) . ?
O2 H2A 0.9405 . ?
O2 H2B 0.9405 . ?
N3 N4 1.372(5) . ?
N3 C6 1.330(5) . ?
N1 C1 1.349(5) . ?
N4 C11 1.458(5) . ?
N4 C8 1.348(5) . ?
Cl2 C3 1.620(11) . ?
C12 H12 0.9800 . ?
C12 C11 1.555(5) . ?
C12 C13 1.534(5) . ?
Cl1 C3 1.692(12) . ?
C11 H11 0.9800 . ?
C13 C18 1.383(6) . ?
C13 C14 1.371(6) . ?
C19 C2 1.364(7) . ?
C19 C5 1.489(6) . ?
C18 H18 0.9300 . ?
C18 C17 1.399(7) . ?
C8 C9 1.500(7) . ?
C8 C7 1.371(7) . ?
C6 C7 1.385(7) . ?
C6 C10 1.492(7) . ?
C2 H2 0.9300 . ?
C2 C1 1.392(7) . ?
C1 C4 1.485(7) . ?
C9 H9A 0.9600 . ?
C9 H9B 0.9600 . ?
C9 H9C 0.9600 . ?
C7 H7 0.86(5) . ?
C14 H14 0.9300 . ?
C14 C15 1.385(7) . ?
C10 H10A 0.9600 . ?
C10 H10B 0.9600 . ?
C10 H10C 0.9600 . ?
C17 H17 0.9300 . ?
C17 C16 1.349(9) . ?
C5 H5A 0.9600 . ?
C5 H5B 0.9600 . ?
C5 H5C 0.9600 . ?
C16 H16 0.9300 . ?
C16 C15 1.359(9) . ?
C15 H15 0.9300 . ?
C4 H4A 0.9600 . ?
C4 H4B 0.9600 . ?
C4 H4C 0.9600 . ?
C3 H3A 0.9700 . ?
C3 H3B 0.9700 . ?

loop_
_geom_torsion_atom_site_label_1
_geom_torsion_atom_site_label_2
_geom_torsion_atom_site_label_3
_geom_torsion_atom_site_label_4
_geom_torsion
_geom_torsion_site_symmetry_1
_geom_torsion_site_symmetry_2
_geom_torsion_site_symmetry_3
_geom_torsion_site_symmetry_4
_geom_torsion_publ_flag
Ca1 O1 C12 C11 128.9(3) 2_666 . . . ?
Ca1 O1 C12 C11 -3.9(4) . . . . ?
Ca1 O1 C12 C13 -107.7(3) 2_666 . . . ?
Ca1 O1 C12 C13 119.5(3) . . . . ?
Ca1 N3 N4 C11 9.9(4) . . . . ?
Ca1 N3 N4 C8 -169.2(3) . . . . ?
Ca1 N3 C6 C7 167.0(3) . . . . ?
Ca1 N3 C6 C10 -13.9(7) . . . . ?
Ca1 N1 C1 C2 165.5(3) . . . . ?
Ca1 N1 C1 C4 -16.9(8) . . . . ?
O1 C12 C11 N2 66.9(4) . . . . ?
O1 C12 C11 N4 -60.5(4) . . . . ?
O1 C12 C13 C18 -34.2(5) . . . . ?
O1 C12 C13 C14 144.5(4) . . . . ?
N2 N1 C1 C2 1.1(5) . . . . ?
N2 N1 C1 C4 178.7(5) . . . . ?
N2 C19 C2 C1 1.8(5) . . . . ?
N3 N4 C11 N2 -74.1(4) . . . . ?
N3 N4 C11 C12 54.5(5) . . . . ?
N3 N4 C8 C9 177.8(4) . . . . ?
N3 N4 C8 C7 -0.9(5) . . . . ?
N3 C6 C7 C8 0.2(5) . . . . ?
N1 N2 C11 N4 60.6(4) . . . . ?
N1 N2 C11 C12 -68.3(4) . . . . ?
N1 N2 C19 C2 -1.2(5) . . . . ?
N1 N2 C19 C5 177.3(4) . . . . ?
N4 N3 C6 C7 -0.7(5) . . . . ?
N4 N3 C6 C10 178.4(4) . . . . ?
N4 C8 C7 C6 0.4(5) . . . . ?
C12 C13 C18 C17 -179.5(4) . . . . ?
C12 C13 C14 C15 179.1(5) . . . . ?
C11 N2 N1 Ca1 9.1(4) . . . . ?
C11 N2 N1 C1 176.8(4) . . . . ?
C11 N2 C19 C2 -177.6(4) . . . . ?
C11 N2 C19 C5 0.9(6) . . . . ?
C11 N4 C8 C9 -1.2(6) . . . . ?
C11 N4 C8 C7 -179.9(4) . . . . ?
C11 C12 C13 C18 92.7(4) . . . . ?
C11 C12 C13 C14 -88.6(4) . . . . ?
C13 C12 C11 N2 -59.1(4) . . . . ?
C13 C12 C11 N4 173.5(3) . . . . ?
C13 C18 C17 C16 -0.6(8) . . . . ?
C13 C14 C15 C16 1.4(9) . . . . ?
C19 N2 N1 Ca1 -167.6(3) . . . . ?
C19 N2 N1 C1 0.1(5) . . . . ?
C19 N2 C11 N4 -123.2(4) . . . . ?
C19 N2 C11 C12 107.9(4) . . . . ?
C19 C2 C1 N1 -1.9(6) . . . . ?
C19 C2 C1 C4 -179.2(6) . . . . ?
C18 C13 C14 C15 -2.3(7) . . . . ?
C18 C17 C16 C15 -0.3(10) . . . . ?
C8 N4 C11 N2 104.8(4) . . . . ?
C8 N4 C11 C12 -126.6(4) . . . . ?
C6 N3 N4 C11 -180.0(3) . . . . ?
C6 N3 N4 C8 1.0(5) . . . . ?
C9 C8 C7 C6 -178.1(5) . . . . ?
C14 C13 C18 C17 1.9(7) . . . . ?
C10 C6 C7 C8 -178.8(5) . . . . ?
C17 C16 C15 C14 -0.1(10) . . . . ?
C5 C19 C2 C1 -176.6(5) . . . . ?
